data_4020986
loop_
_publ_author_name
'Jye-Shane Yang'
'Yan-Duo Lin'
'Yu-Hsi Lin'
'Fen-Ling Liao'

_publ_section_title
;
 Zn(II)-Induced Ground-State \p-Deconjugation and
 Excited-State Electron Transfer in
 N,N-Bis(2-pyridyl)amino-Substituted Arenes
;
_journal_name_full 'Journal of Organic Chemistry'
_journal_page_first 3517
_journal_page_last 3525
_journal_paper_doi 10.1021/jo049902z
_journal_volume 69
_journal_year 2004
_chemical_formula_sum 'C16 H13 N3'
_chemical_formula_weight 247.29
_space_group_IT_number 14
_symmetry_cell_setting monoclinic
_symmetry_space_group_name_Hall '-P 2ybc'
_symmetry_space_group_name_H-M 'P 1 21/c 1'
_cell_angle_alpha 90.00
_cell_angle_beta 93.676(2)
_cell_angle_gamma 90.00
_cell_formula_units_Z 8
_cell_length_a 9.1659(10)
_cell_length_b 9.7632(11)
_cell_length_c 29.021(3)
_cell_measurement_temperature 295(2)
_cell_volume 2591.7(5)
_diffrn_ambient_temperature 295(2)
_exptl_crystal_density_diffrn 1.268
_cod_depositor_comments
;
The following automatic conversions were performed:
'_symmetry_cell_setting' value 'Monoclinic' changed to 'monoclinic'
according to '/home/saulius/struct/CIF-dictionaries/cif_core.dic'
dictionary named 'cif_core.dic' version 2.4.1 from 2010-06-29.

Automatic conversion script
Id: cif_fix_enum 1527 2010-12-29 10:47:43Z saulius 
;
_cod_original_sg_symbol_H-M 'P 21/c'
_cod_database_code 4020986

loop_
_symmetry_equiv_pos_as_xyz
'x, y, z'
'-x, y+1/2, -z+1/2'
'-x, -y, -z'
'x, -y-1/2, z-1/2'

loop_
_atom_site_label
_atom_site_type_symbol
_atom_site_fract_x
_atom_site_fract_y
_atom_site_fract_z
_atom_site_U_iso_or_equiv
_atom_site_adp_type
_atom_site_occupancy
_atom_site_symmetry_multiplicity
_atom_site_calc_flag
_atom_site_refinement_flags
_atom_site_disorder_assembly
_atom_site_disorder_group
N1 N 0.44669(13) 0.72602(14) 0.21071(5) 0.0449(4) Uani 1 1 d . . .
N2 N 0.24197(15) 0.77675(15) 0.25147(5) 0.0483(4) Uani 1 1 d . . .
N3 N 0.42641(15) 0.66070(15) 0.13424(5) 0.0513(4) Uani 1 1 d . . .
N4 N 0.03355(13) 1.20570(15) 0.03991(4) 0.0456(4) Uani 1 1 d . . .
N5 N 0.06601(15) 1.17077(16) 0.11845(5) 0.0506(4) Uani 1 1 d . . .
N6 N 0.23762(15) 1.24421(17) -0.00168(5) 0.0552(4) Uani 1 1 d . . .
C1 C 0.38639(17) 0.75902(17) 0.25251(6) 0.0415(4) Uani 1 1 d . . .
C2 C 0.47545(19) 0.7756(2) 0.29283(6) 0.0535(5) Uani 1 1 d . . .
C3 C 0.4117(2) 0.8057(2) 0.33288(6) 0.0661(6) Uani 1 1 d . . .
C4 C 0.2628(2) 0.8191(2) 0.33281(6) 0.0663(6) Uani 1 1 d . . .
C5 C 0.18391(19) 0.8050(2) 0.29149(7) 0.0565(5) Uani 1 1 d . . .
C6 C 0.37344(16) 0.64844(17) 0.17545(5) 0.0405(4) Uani 1 1 d . . .
C7 C 0.25810(19) 0.56157(19) 0.18352(6) 0.0517(5) Uani 1 1 d . . .
C8 C 0.1964(2) 0.4867(2) 0.14734(7) 0.0616(5) Uani 1 1 d . . .
C9 C 0.2498(2) 0.4979(2) 0.10455(7) 0.0624(5) Uani 1 1 d . . .
C10 C 0.3641(2) 0.5849(2) 0.09992(6) 0.0605(5) Uani 1 1 d . . .
C11 C 0.59856(17) 0.75881(18) 0.20609(5) 0.0427(4) Uani 1 1 d . . .
C12 C 0.70356(19) 0.65879(19) 0.21379(6) 0.0537(5) Uani 1 1 d . . .
C13 C 0.8494(2) 0.6926(2) 0.21117(7) 0.0635(6) Uani 1 1 d . . .
C14 C 0.8895(2) 0.8221(3) 0.20093(7) 0.0643(6) Uani 1 1 d . . .
C15 C 0.7856(2) 0.9204(2) 0.19282(7) 0.0678(6) Uani 1 1 d . . .
C16 C 0.63865(19) 0.88957(19) 0.19562(7) 0.0560(5) Uani 1 1 d . . .
C17 C 0.11222(16) 1.14093(17) 0.07737(6) 0.0399(4) Uani 1 1 d . . .
C18 C 0.22396(19) 1.04809(19) 0.07131(6) 0.0523(5) Uani 1 1 d . . .
C19 C 0.2878(2) 0.9843(2) 0.10984(8) 0.0627(5) Uani 1 1 d . . .
C20 C 0.2396(2) 1.0127(2) 0.15221(7) 0.0649(6) Uani 1 1 d . . .
C21 C 0.1298(2) 1.1057(2) 0.15497(6) 0.0604(5) Uani 1 1 d . . .
C22 C 0.09322(17) 1.23052(17) -0.00251(6) 0.0425(4) Uani 1 1 d . . .
C23 C 0.00495(18) 1.2409(2) -0.04334(6) 0.0528(5) Uani 1 1 d . . .
C24 C 0.0701(2) 1.2637(2) -0.08349(6) 0.0658(6) Uani 1 1 d . . .
C25 C 0.2193(2) 1.2741(2) -0.08351(7) 0.0693(6) Uani 1 1 d . . .
C26 C 0.2966(2) 1.2633(2) -0.04215(7) 0.0645(6) Uani 1 1 d . . .
C27 C -0.12082(17) 1.22435(19) 0.04333(5) 0.0440(4) Uani 1 1 d . . .
C28 C -0.1825(2) 1.3520(2) 0.03662(7) 0.0596(5) Uani 1 1 d . . .
C29 C -0.3322(2) 1.3661(3) 0.03759(7) 0.0736(6) Uani 1 1 d . . .
C30 C -0.4178(2) 1.2562(3) 0.04590(7) 0.0774(7) Uani 1 1 d . . .
C31 C -0.3566(2) 1.1317(3) 0.05333(7) 0.0734(6) Uani 1 1 d . . .
C32 C -0.20677(19) 1.1142(2) 0.05197(6) 0.0565(5) Uani 1 1 d . . .
H2A H 0.5753 0.7627 0.2919 0.080 Uiso 1 1 d . . .
H3A H 0.4710 0.8144 0.3616 0.080 Uiso 1 1 d . . .
H4A H 0.2133 0.8369 0.3601 0.080 Uiso 1 1 d . . .
H5A H 0.0746 0.8159 0.2892 0.080 Uiso 1 1 d . . .
H7A H 0.2201 0.5521 0.2136 0.080 Uiso 1 1 d . . .
H8A H 0.1184 0.4241 0.1528 0.080 Uiso 1 1 d . . .
H9A H 0.2106 0.4477 0.0794 0.080 Uiso 1 1 d . . .
H10A H 0.3988 0.5990 0.0700 0.080 Uiso 1 1 d . . .
H12A H 0.6744 0.5684 0.2198 0.080 Uiso 1 1 d . . .
H13A H 0.9174 0.6222 0.2148 0.080 Uiso 1 1 d . . .
H14A H 0.9888 0.8401 0.1969 0.080 Uiso 1 1 d . . .
H15A H 0.8103 1.0067 0.1850 0.080 Uiso 1 1 d . . .
H16A H 0.5628 0.9586 0.1896 0.080 Uiso 1 1 d . . .
H18A H 0.2536 1.0259 0.0412 0.080 Uiso 1 1 d . . .
H19A H 0.3596 0.9173 0.1050 0.080 Uiso 1 1 d . . .
H20A H 0.2772 0.9679 0.1800 0.080 Uiso 1 1 d . . .
H21A H 0.0945 1.1311 0.1849 0.080 Uiso 1 1 d . . .
H23A H -0.0973 1.2291 -0.0427 0.080 Uiso 1 1 d . . .
H24A H 0.0102 1.2701 -0.1120 0.080 Uiso 1 1 d . . .
H25A H 0.2675 1.2885 -0.1102 0.080 Uiso 1 1 d . . .
H26A H 0.4008 1.2697 -0.0406 0.080 Uiso 1 1 d . . .
H28A H -0.1185 1.4288 0.0305 0.080 Uiso 1 1 d . . .
H29A H -0.3690 1.4579 0.0328 0.080 Uiso 1 1 d . . .
H32A H -0.1617 1.0233 0.0580 0.080 Uiso 1 1 d . . .
H30A H -0.5108 1.2683 0.0465 0.080 Uiso 1 1 d . . .
H31A H -0.4058 1.0516 0.0600 0.080 Uiso 1 1 d . . .

loop_
_atom_site_aniso_label
_atom_site_aniso_U_11
_atom_site_aniso_U_22
_atom_site_aniso_U_33
_atom_site_aniso_U_23
_atom_site_aniso_U_13
_atom_site_aniso_U_12
N1 0.0324(7) 0.0592(9) 0.0432(8) -0.0102(7) 0.0024(6) -0.0055(7)
N2 0.0383(8) 0.0594(9) 0.0477(9) -0.0025(7) 0.0061(6) -0.0002(7)
N3 0.0464(9) 0.0607(10) 0.0470(9) -0.0070(8) 0.0043(7) -0.0080(7)
N4 0.0318(7) 0.0631(10) 0.0418(8) 0.0079(7) 0.0013(6) 0.0028(7)
N5 0.0462(9) 0.0622(10) 0.0433(9) 0.0025(7) 0.0010(7) 0.0029(7)
N6 0.0377(8) 0.0772(11) 0.0506(9) 0.0056(8) 0.0030(7) -0.0116(8)
C1 0.0381(9) 0.0439(10) 0.0423(10) 0.0000(8) 0.0019(7) -0.0024(8)
C2 0.0475(10) 0.0655(12) 0.0468(11) -0.0010(9) -0.0027(8) -0.0039(9)
C3 0.0694(14) 0.0889(16) 0.0395(11) -0.0019(11) -0.0011(10) -0.0133(12)
C4 0.0726(15) 0.0814(15) 0.0471(12) -0.0048(11) 0.0204(10) -0.0140(12)
C5 0.0476(11) 0.0662(13) 0.0574(12) -0.0041(10) 0.0167(9) -0.0061(9)
C6 0.0327(9) 0.0444(10) 0.0439(10) -0.0026(8) -0.0018(7) 0.0015(8)
C7 0.0476(11) 0.0548(11) 0.0530(11) -0.0036(9) 0.0056(8) -0.0086(9)
C8 0.0496(11) 0.0607(13) 0.0740(14) -0.0116(11) 0.0006(10) -0.0157(10)
C9 0.0568(12) 0.0706(14) 0.0582(12) -0.0180(11) -0.0084(10) -0.0085(11)
C10 0.0623(13) 0.0744(14) 0.0448(11) -0.0093(10) 0.0031(9) -0.0083(11)
C11 0.0329(9) 0.0547(11) 0.0402(9) -0.0075(8) 0.0004(7) -0.0032(8)
C12 0.0437(11) 0.0601(12) 0.0573(11) 0.0008(10) 0.0043(9) 0.0033(9)
C13 0.0395(11) 0.0894(17) 0.0612(13) -0.0011(12) 0.0006(9) 0.0115(11)
C14 0.0368(11) 0.1001(18) 0.0562(12) -0.0154(12) 0.0044(9) -0.0147(12)
C15 0.0574(13) 0.0655(14) 0.0813(15) -0.0127(12) 0.0116(11) -0.0231(11)
C16 0.0454(11) 0.0527(12) 0.0700(13) -0.0069(10) 0.0052(9) -0.0035(9)
C17 0.0306(8) 0.0463(10) 0.0425(9) 0.0005(8) 0.0002(7) -0.0049(7)
C18 0.0470(11) 0.0573(12) 0.0528(11) 0.0017(9) 0.0046(9) 0.0040(9)
C19 0.0457(11) 0.0631(13) 0.0793(14) 0.0132(11) 0.0029(10) 0.0088(10)
C20 0.0530(12) 0.0811(15) 0.0591(13) 0.0241(11) -0.0077(10) -0.0005(11)
C21 0.0554(12) 0.0812(15) 0.0442(11) 0.0079(10) 0.0004(9) 0.0015(11)
C22 0.0372(9) 0.0492(10) 0.0410(10) 0.0005(8) 0.0022(7) -0.0024(8)
C23 0.0423(10) 0.0719(13) 0.0437(10) -0.0038(9) -0.0010(8) 0.0028(9)
C24 0.0645(13) 0.0893(16) 0.0429(11) -0.0003(10) -0.0008(10) 0.0052(12)
C25 0.0694(14) 0.0949(17) 0.0451(12) 0.0054(11) 0.0149(10) -0.0045(12)
C26 0.0467(11) 0.0894(16) 0.0583(13) 0.0064(11) 0.0113(9) -0.0146(11)
C27 0.0338(9) 0.0599(12) 0.0380(9) -0.0044(8) -0.0004(7) 0.0029(8)
C28 0.0537(12) 0.0661(13) 0.0590(12) 0.0023(10) 0.0033(9) 0.0104(10)
C29 0.0612(14) 0.0944(17) 0.0645(13) 0.0017(13) -0.0007(11) 0.0335(13)
C30 0.0363(11) 0.136(2) 0.0589(13) -0.0184(15) -0.0021(10) 0.0180(14)
C31 0.0445(12) 0.0977(18) 0.0784(15) -0.0191(13) 0.0063(10) -0.0141(12)
C32 0.0410(11) 0.0638(12) 0.0649(12) -0.0091(10) 0.0052(9) -0.0045(9)

loop_
_geom_bond_atom_site_label_1
_geom_bond_atom_site_label_2
_geom_bond_distance
_geom_bond_site_symmetry_2
_geom_bond_publ_flag
N1 C1 1.402(2) . ?
N1 C6 1.4083(19) . ?
N1 C11 1.4430(19) . ?
N2 C1 1.333(2) . ?
N2 C5 1.337(2) . ?
N3 C6 1.325(2) . ?
N3 C10 1.339(2) . ?
N4 C22 1.400(2) . ?
N4 C17 1.4146(19) . ?
N4 C27 1.4363(19) . ?
N5 C17 1.323(2) . ?
N5 C21 1.337(2) . ?
N6 C22 1.329(2) . ?
N6 C26 1.337(2) . ?
C1 C2 1.393(2) . ?
C2 C3 1.366(3) . ?
C3 C4 1.370(3) . ?
C4 C5 1.367(3) . ?
C6 C7 1.387(2) . ?
C7 C8 1.371(2) . ?
C8 C9 1.368(3) . ?
C9 C10 1.362(3) . ?
C11 C16 1.368(2) . ?
C11 C12 1.379(2) . ?
C12 C13 1.384(3) . ?
C13 C14 1.354(3) . ?
C14 C15 1.362(3) . ?
C15 C16 1.388(3) . ?
C17 C18 1.387(2) . ?
C18 C19 1.377(2) . ?
C19 C20 1.362(3) . ?
C20 C21 1.362(3) . ?
C22 C23 1.395(2) . ?
C23 C24 1.361(3) . ?
C24 C25 1.372(3) . ?
C25 C26 1.358(3) . ?
C27 C32 1.366(2) . ?
C27 C28 1.377(2) . ?
C28 C29 1.381(3) . ?
C29 C30 1.360(3) . ?
C30 C31 1.350(3) . ?
C31 C32 1.387(3) . ?

loop_
_cod_related_entry_id
_cod_related_entry_database
_cod_related_entry_code
1 ChemSpider 9087120
